data_7213487
loop_
_publ_author_name
'Alder, Roger W.'
'Blake, Michael E.'
'Bufali, Simone'
'Butts, Craig P.'
'Orpen, A. Guy'
'Sch\"utz, Jan'
'Williams, Stuart J.'

_publ_section_title
;
 Preparation of tetraalkylformamidinium salts and related species as
 precursors to stable carbenes
;
_journal_issue 14
_journal_name_full 'Journal of the Chemical Society, Perkin Transactions 1'
_journal_page_first 1586
_journal_paper_doi 10.1039/b104110j
_journal_year 2001
_chemical_formula_sum 'C8 H17 B0 F6 N2 P'
_chemical_formula_weight 286.21
_chemical_name_systematic
; 
? 
;
_space_group_IT_number 14
_symmetry_cell_setting monoclinic
_symmetry_space_group_name_Hall '-P 2ybc'
_symmetry_space_group_name_H-M 'P 1 21/c 1'
_atom_sites_solution_hydrogens geom
_atom_sites_solution_primary direct
_atom_sites_solution_secondary difmap
_audit_creation_method SHELXL
_cell_angle_alpha 90.00
_cell_angle_beta 101.220(10)
_cell_angle_gamma 90.00
_cell_formula_units_Z 4
_cell_length_a 8.1410(10)
_cell_length_b 11.2300(10)
_cell_length_c 14.131(2)
_cell_measurement_reflns_used 38
_cell_measurement_temperature 293(2)
_cell_measurement_theta_max 24.964
_cell_measurement_theta_min 9.389
_cell_volume 1267.2(3)
_computing_cell_refinement 'Siemens XSCANS'
_computing_data_collection 'Siemens XSCANS'
_computing_data_reduction 'Siemens XSCANS'
_computing_molecular_graphics 'Siemens SHELXTL'
_computing_publication_material 'Siemens SHELXTL'
_computing_structure_refinement 'Siemens SHELXTL'
_computing_structure_solution 'Siemens SHELXTL'
_diffrn_ambient_temperature 293(2)
_diffrn_measurement_device 'Siemens P4'
_diffrn_measurement_method '2\q/\w scans'
_diffrn_radiation_monochromator graphite
_diffrn_radiation_source 'sealed tube'
_diffrn_radiation_type MoK\a
_diffrn_radiation_wavelength 0.71073
_diffrn_reflns_av_R_equivalents 0.0117
_diffrn_reflns_av_sigmaI/netI 0.0174
_diffrn_reflns_limit_h_max 8
_diffrn_reflns_limit_h_min -10
_diffrn_reflns_limit_k_max 11
_diffrn_reflns_limit_k_min -14
_diffrn_reflns_limit_l_max 18
_diffrn_reflns_limit_l_min -18
_diffrn_reflns_number 3051
_diffrn_reflns_theta_max 27.29
_diffrn_reflns_theta_min 2.33
_diffrn_standards_decay_% 0
_diffrn_standards_interval_count 97
_diffrn_standards_number 3
_exptl_absorpt_coefficient_mu 0.272
_exptl_absorpt_correction_type none
_exptl_crystal_colour Colourless
_exptl_crystal_density_diffrn 1.500
_exptl_crystal_description 'Irregular Block'
_exptl_crystal_F_000 592
_exptl_crystal_size_max .56
_exptl_crystal_size_mid .50
_exptl_crystal_size_min .46
_refine_diff_density_max 0.350
_refine_diff_density_min -0.384
_refine_diff_density_rms 0.072
_refine_ls_extinction_method none
_refine_ls_goodness_of_fit_all 1.048
_refine_ls_goodness_of_fit_ref 1.078
_refine_ls_hydrogen_treatment noref
_refine_ls_matrix_type full
_refine_ls_number_parameters 154
_refine_ls_number_reflns 2212
_refine_ls_number_restraints 0
_refine_ls_restrained_S_all 1.048
_refine_ls_restrained_S_obs 1.078
_refine_ls_R_factor_all 0.0654
_refine_ls_R_factor_gt 0.0509
_refine_ls_shift/esd_mean 0.000
_refine_ls_shift/su_max 0.000
_refine_ls_structure_factor_coef Fsqd
_refine_ls_weighting_scheme calc
_refine_ls_wR_factor_all 0.1456
_refine_ls_wR_factor_ref 0.1319
_reflns_number_gt 1745
_reflns_number_total 2212
_reflns_threshold_expression >2sigma(I)
_cod_data_source_file b104110jsup1.cif
_cod_data_source_block dietpyr
_cod_depositor_comments
;
The following automatic conversions were performed:

'_symmetry_cell_setting' value 'Monoclinic' changed to 'monoclinic'
according to /home/saulius/struct/CIF-dictionaries/cif_core.dic
dictionary named 'cif_core.dic' version 2.4.2 from 2011-04-26.

Automatic conversion script
Id: cif_fix_values 1891 2012-01-12 08:04:46Z andrius 
;
_cod_original_sg_symbol_H-M P2(1)/c
_cod_database_code 7213487

loop_
_symmetry_equiv_pos_as_xyz
'x, y, z'
'-x, y+1/2, -z+1/2'
'-x, -y, -z'
'x, -y-1/2, z-1/2'

loop_
_atom_site_aniso_label
_atom_site_aniso_U_11
_atom_site_aniso_U_22
_atom_site_aniso_U_33
_atom_site_aniso_U_23
_atom_site_aniso_U_13
_atom_site_aniso_U_12
N1 0.0418(13) 0.0460(13) 0.0389(12) 0.0031(10) 0.0008(10) 0.0041(11)
C2 0.045(2) 0.0343(13) 0.0382(13) 0.0002(11) -0.0002(11) 0.0017(12)
N3 0.0472(14) 0.0369(12) 0.0489(13) -0.0039(10) 0.0083(11) 0.0005(11)
C4 0.083(2) 0.054(2) 0.046(2) -0.0115(14) 0.011(2) -0.003(2)
C5 0.077(2) 0.073(2) 0.042(2) -0.008(2) -0.012(2) -0.001(2)
C6 0.048(2) 0.065(2) 0.056(2) -0.002(2) -0.0106(14) -0.002(2)
C7 0.051(2) 0.052(2) 0.077(2) -0.006(2) 0.021(2) 0.005(2)
C7' 0.061(2) 0.069(2) 0.049(2) 0.005(2) 0.0142(15) 0.011(2)
C8 0.065(2) 0.073(2) 0.084(3) 0.023(2) 0.031(2) 0.023(2)
C8' 0.091(3) 0.073(3) 0.077(3) 0.001(2) 0.036(2) 0.022(2)
P10 0.0490(5) 0.0440(4) 0.0382(4) -0.0040(3) -0.0013(3) 0.0060(3)
F11 0.0608(14) 0.126(2) 0.142(2) -0.046(2) 0.0022(14) -0.0239(15)
F12 0.174(3) 0.096(2) 0.0442(11) 0.0049(11) 0.0252(14) 0.046(2)
F13 0.131(2) 0.0683(13) 0.0434(10) -0.0049(9) 0.0159(11) 0.0199(13)
F14 0.104(2) 0.0454(10) 0.0587(11) -0.0072(8) -0.0016(10) 0.0190(10)
F15 0.112(2) 0.0653(13) 0.0688(13) -0.0009(10) -0.0053(12) 0.0430(13)
F16 0.0639(14) 0.080(2) 0.166(3) -0.018(2) 0.0179(14) -0.0173(13)

loop_
_atom_site_label
_atom_site_type_symbol
_atom_site_fract_x
_atom_site_fract_y
_atom_site_fract_z
_atom_site_U_iso_or_equiv
_atom_site_thermal_displace_type
_atom_site_occupancy
_atom_site_calc_flag
_atom_site_refinement_flags
N1 N 0.2299(3) 0.0999(2) 0.31762(15) 0.0432(6) Uani 1 d .
C2 C 0.3912(3) 0.0840(2) 0.3258(2) 0.0403(6) Uani 1 d .
H2A H 0.4597(3) 0.1079(2) 0.3832(2) 0.048 Uiso 1 calc R
N3 N 0.4634(3) 0.0375(2) 0.2602(2) 0.0444(6) Uani 1 d .
C4 C 0.3636(5) -0.0090(3) 0.1704(2) 0.0609(9) Uani 1 d .
H4A H 0.3444(5) -0.0935(3) 0.1771(2) 0.073 Uiso 1 calc R
H4B H 0.4240(5) 0.0019(3) 0.1182(2) 0.073 Uiso 1 calc R
C5 C 0.1997(5) 0.0548(3) 0.1472(2) 0.0673(10) Uani 1 d .
H5A H 0.2181(5) 0.1352(3) 0.1264(2) 0.081 Uiso 1 calc R
H5B H 0.1273(5) 0.0145(3) 0.0942(2) 0.081 Uiso 1 calc R
C6 C 0.1147(4) 0.0602(3) 0.2313(2) 0.0591(9) Uani 1 d .
H6A H 0.0206(4) 0.1146(3) 0.2172(2) 0.071 Uiso 1 calc R
H6B H 0.0718(4) -0.0180(3) 0.2426(2) 0.071 Uiso 1 calc R
C7 C 0.6452(4) 0.0168(3) 0.2807(3) 0.0590(8) Uani 1 d .
H7A H 0.6975(4) 0.0698(3) 0.3321(3) 0.071 Uiso 1 calc R
H7B H 0.6901(4) 0.0354(3) 0.2237(3) 0.071 Uiso 1 calc R
C7' C 0.1608(4) 0.1465(3) 0.3992(2) 0.0593(9) Uani 1 d .
H7'A H 0.2458(4) 0.1409(3) 0.4576(2) 0.071 Uiso 1 calc R
H7'B H 0.0670(4) 0.0971(3) 0.4078(2) 0.071 Uiso 1 calc R
C8 C 0.6880(5) -0.1098(3) 0.3102(3) 0.0719(11) Uani 1 d .
H8A H 0.8074(5) -0.1197(3) 0.3229(3) 0.108 Uiso 1 calc R
H8B H 0.6382(5) -0.1624(3) 0.2590(3) 0.108 Uiso 1 calc R
H8C H 0.6456(5) -0.1281(3) 0.3673(3) 0.108 Uiso 1 calc R
C8' C 0.1035(5) 0.2723(4) 0.3858(3) 0.0774(11) Uani 1 d .
H8'A H 0.0600(5) 0.2976(4) 0.4410(3) 0.116 Uiso 1 calc R
H8'B H 0.0173(5) 0.2783(4) 0.3290(3) 0.116 Uiso 1 calc R
H8'C H 0.1962(5) 0.3221(4) 0.3788(3) 0.116 Uiso 1 calc R
P10 P 0.71330(9) 0.25959(7) 0.05588(5) 0.0451(3) Uani 1 d .
F11 F 0.8937(3) 0.3149(3) 0.0788(2) 0.1120(10) Uani 1 d .
F12 F 0.7083(4) 0.2653(2) 0.16658(15) 0.1042(9) Uani 1 d .
F13 F 0.7198(3) 0.2561(2) -0.05538(13) 0.0812(7) Uani 1 d .
F14 F 0.6315(3) 0.3889(2) 0.04280(13) 0.0716(6) Uani 1 d .
F15 F 0.7897(3) 0.1296(2) 0.06738(14) 0.0851(7) Uani 1 d .
F16 F 0.5328(3) 0.2052(2) 0.0316(2) 0.1042(9) Uani 1 d .

loop_
_atom_type_symbol
_atom_type_description
_atom_type_scat_dispersion_real
_atom_type_scat_dispersion_imag
_atom_type_scat_source
C C 0.0033 0.0016 'International Tables Vol C Tables 4.2.6.8 and 6.1.1.4'
H H 0.0000 0.0000 'International Tables Vol C Tables 4.2.6.8 and 6.1.1.4'
B B 0.0013 0.0007 'International Tables Vol C Tables 4.2.6.8 and 6.1.1.4'
N N 0.0061 0.0033 'International Tables Vol C Tables 4.2.6.8 and 6.1.1.4'
F F 0.0171 0.0103 'International Tables Vol C Tables 4.2.6.8 and 6.1.1.4'
P P 0.1023 0.0942 'International Tables Vol C Tables 4.2.6.8 and 6.1.1.4'

loop_
_geom_angle_atom_site_label_1
_geom_angle_atom_site_label_2
_geom_angle_atom_site_label_3
_geom_angle
C2 N1 C6 120.3(2)
C2 N1 C7' 120.6(2)
C6 N1 C7' 118.8(2)
N3 C2 N1 125.3(2)
C2 N3 C4 120.7(2)
C2 N3 C7 120.0(2)
C4 N3 C7 118.9(3)
N3 C4 C5 109.9(2)
C6 C5 C4 112.3(3)
N1 C6 C5 110.9(3)
N3 C7 C8 112.0(3)
N1 C7' C8' 113.3(3)
F16 P10 F11 179.2(2)
F16 P10 F12 91.7(2)
F11 P10 F12 89.0(2)
F16 P10 F15 89.74(14)
F11 P10 F15 90.6(2)
F12 P10 F15 91.21(12)
F16 P10 F13 89.06(15)
F11 P10 F13 90.24(15)
F12 P10 F13 178.99(14)
F15 P10 F13 89.47(11)
F16 P10 F14 88.68(13)
F11 P10 F14 90.94(14)
F12 P10 F14 89.26(11)
F15 P10 F14 178.37(12)
F13 P10 F14 90.08(11)

loop_
_geom_bond_atom_site_label_1
_geom_bond_atom_site_label_2
_geom_bond_distance
N1 C2 1.308(3)
N1 C6 1.456(3)
N1 C7' 1.474(4)
C2 N3 1.300(3)
N3 C4 1.463(4)
N3 C7 1.471(4)
C4 C5 1.493(5)
C5 C6 1.488(5)
C7 C8 1.503(5)
C7' C8' 1.488(5)
P10 F16 1.566(2)
P10 F11 1.569(2)
P10 F12 1.574(2)
P10 F15 1.583(2)
P10 F13 1.584(2)
P10 F14 1.593(2)
